data_7037227
loop_
_publ_author_name
'Ren, Min'
'Xu, Zhong-Li'
'Wang, Ting-Ting'
'Bao, Song-Song'
'Zheng, Ze-Hua'
'Zhang, Zai-Chao'
'Zheng, Li-Min'

_publ_section_title
;
 Homochiral mononuclear Dy-Schiff base complexes showing field-induced
 double magnetic relaxation processes.
;
_journal_issue 2
_journal_name_full 'Dalton transactions (Cambridge, England : 2003)'
_journal_page_first 690
_journal_page_last 695
_journal_paper_doi 10.1039/c5dt03800f
_journal_volume 45
_journal_year 2015
_chemical_absolute_configuration unk
_chemical_formula_moiety 'C40 H36 Dy N8 O12, C6 H16 N'
_chemical_formula_sum 'C46 H52 Dy N9 O12'
_chemical_formula_weight 1085.46
_chemical_name_systematic
;
 ?
;
_space_group_crystal_system monoclinic
_space_group_IT_number 5
_space_group_name_Hall 'C 2y'
_space_group_name_H-M_alt 'C 1 2 1'
_symmetry_space_group_name_Hall 'C 2y'
_symmetry_space_group_name_H-M 'C 1 2 1'
_atom_sites_solution_hydrogens geom
_audit_creation_method SHELXL-2013
_audit_update_record
;
2015-11-10 deposited with the CCDC.
2015-11-10 downloaded from the CCDC.
;
_cell_angle_alpha 90
_cell_angle_beta 132.931(2)
_cell_angle_gamma 90
_cell_formula_units_Z 8
_cell_length_a 30.530(3)
_cell_length_b 19.2182(13)
_cell_length_c 21.851(3)
_cell_measurement_reflns_used 3842
_cell_measurement_temperature 173(2)
_cell_measurement_theta_max 24.37
_cell_measurement_theta_min 3.55
_cell_volume 9387.0(17)
_computing_cell_refinement SMART
_computing_data_collection 'SMART (Bruker, 2000)'
_computing_data_reduction 'SMART (Bruker, 2000)'
_computing_molecular_graphics SHELXTL
_computing_publication_material SHELXTL
_computing_structure_refinement 'SHELXL-2013 (Sheldrick, 2013)'
_computing_structure_solution 'SHELXS-97 (Sheldrick, 1990)'
_diffrn_ambient_temperature 173(2)
_diffrn_measured_fraction_theta_full 0.950
_diffrn_measured_fraction_theta_max 0.976
_diffrn_measurement_device_type 'PHOTON 100 CMOS detector'
_diffrn_measurement_method 'omega scan'
_diffrn_radiation_type MoK\a
_diffrn_radiation_wavelength 0.71073
_diffrn_reflns_av_R_equivalents 0.0721
_diffrn_reflns_av_unetI/netI 0.1159
_diffrn_reflns_laue_measured_fraction_full 0.950
_diffrn_reflns_laue_measured_fraction_max 0.976
_diffrn_reflns_limit_h_max 36
_diffrn_reflns_limit_h_min -36
_diffrn_reflns_limit_k_max 22
_diffrn_reflns_limit_k_min -22
_diffrn_reflns_limit_l_max 25
_diffrn_reflns_limit_l_min -25
_diffrn_reflns_number 25861
_diffrn_reflns_point_group_measured_fraction_full 0.918
_diffrn_reflns_point_group_measured_fraction_max 0.944
_diffrn_reflns_theta_full 25.242
_diffrn_reflns_theta_max 24.999
_diffrn_reflns_theta_min 3.308
_exptl_absorpt_coefficient_mu 1.664
_exptl_absorpt_correction_T_max 0.8512
_exptl_absorpt_correction_T_min 0.7538
_exptl_absorpt_correction_type multi-scan
_exptl_absorpt_process_details 'SADABS (Bruker, 2000)'
_exptl_crystal_colour orange
_exptl_crystal_density_diffrn 1.536
_exptl_crystal_description block
_exptl_crystal_F_000 4424
_exptl_crystal_size_max 0.180
_exptl_crystal_size_mid 0.130
_exptl_crystal_size_min 0.100
_refine_diff_density_max 1.746
_refine_diff_density_min -1.429
_refine_diff_density_rms 0.121
_refine_ls_abs_structure_details
;
 Flack x determined using 3929 quotients [(I+)-(I-)]/[(I+)+(I-)]
 (Parsons and Flack (2004), Acta Cryst. A60, s61).
;
_refine_ls_abs_structure_Flack -0.015(8)
_refine_ls_extinction_method none
_refine_ls_goodness_of_fit_ref 1.002
_refine_ls_hydrogen_treatment constr
_refine_ls_matrix_type full
_refine_ls_number_parameters 1226
_refine_ls_number_reflns 15606
_refine_ls_number_restraints 149
_refine_ls_restrained_S_all 1.004
_refine_ls_R_factor_all 0.0967
_refine_ls_R_factor_gt 0.0546
_refine_ls_shift/su_max 0.002
_refine_ls_shift/su_mean 0.000
_refine_ls_structure_factor_coef Fsqd
_refine_ls_weighting_details 'w=1/[\s^2^(Fo^2^)+(0.0230P)^2^] where P=(Fo^2^+2Fc^2^)/3'
_refine_ls_weighting_scheme calc
_refine_ls_wR_factor_gt 0.0821
_refine_ls_wR_factor_ref 0.0909
_reflns_Friedel_coverage 0.872
_reflns_friedel_fraction_full 0.884
_reflns_friedel_fraction_max 0.909
_reflns_number_gt 11060
_reflns_number_total 15606
_reflns_threshold_expression 'I > 2\s(I)'
_cod_data_source_file c5dt03800f2.cif
_cod_data_source_block 1R-Dy
_cod_depositor_comments 'Adding full bibliography for 7037227.cif.'
_cod_database_code 7037227
_shelx_space_group_comment
;
The symmetry employed for this shelxl refinement is uniquely defined
by the following loop, which should always be used as a source of
symmetry information in preference to the above space-group names.
They are only intended as comments.
;
_shelx_estimated_absorpt_t_min 0.754
_shelx_estimated_absorpt_t_max 0.851
_shelxl_version_number 2013-4

loop_
_space_group_symop_operation_xyz
'x, y, z'
'-x, y, -z'
'x+1/2, y+1/2, z'
'-x+1/2, y+1/2, -z'

loop_
_atom_site_label
_atom_site_type_symbol
_atom_site_fract_x
_atom_site_fract_y
_atom_site_fract_z
_atom_site_U_iso_or_equiv
_atom_site_adp_type
_atom_site_occupancy
_atom_site_site_symmetry_order
_atom_site_calc_flag
_atom_site_refinement_flags_posn
_atom_site_refinement_flags_adp
_atom_site_disorder_assembly
_atom_site_disorder_group
N5 N 0.7713(5) 0.9803(6) 0.4584(7) 0.049(3) Uani 1 1 d D U . .
H5 H 0.7905 1.0268 0.4832 0.059 Uiso 1 1 calc R U . .
C21 C 0.7151(7) 0.9928(7) 0.3702(9) 0.058(4) Uani 1 1 d D U . .
H21A H 0.7254 1.0134 0.3399 0.069 Uiso 1 1 calc R U . .
H21B H 0.6906 1.0272 0.3696 0.069 Uiso 1 1 calc R U . .
C22 C 0.6780(7) 0.9291(7) 0.3243(10) 0.062(5) Uani 1 1 d D U . .
H22A H 0.6422 0.9416 0.2667 0.093 Uiso 1 1 calc R U . .
H22B H 0.6660 0.9092 0.3523 0.093 Uiso 1 1 calc R U . .
H22C H 0.7014 0.8948 0.3236 0.093 Uiso 1 1 calc R U . .
C23 C 0.8152(7) 0.9368(8) 0.4669(10) 0.056(4) Uani 1 1 d D U . .
H23A H 0.7980 0.8896 0.4455 0.067 Uiso 1 1 calc R U . .
H23B H 0.8515 0.9322 0.5271 0.067 Uiso 1 1 calc R U . .
C24 C 0.8338(9) 0.9630(9) 0.4225(13) 0.069(6) Uani 1 1 d D U . .
H24A H 0.8626 0.9306 0.4318 0.104 Uiso 1 1 calc R U . .
H24B H 0.8523 1.0090 0.4444 0.104 Uiso 1 1 calc R U . .
H24C H 0.7985 0.9665 0.3625 0.104 Uiso 1 1 calc R U . .
C25 C 0.7582(9) 0.9514(13) 0.5073(11) 0.059(4) Uani 1 1 d D U . .
H25A H 0.7409 0.9042 0.4864 0.070 Uiso 1 1 calc R U . .
H25B H 0.7283 0.9811 0.4997 0.070 Uiso 1 1 calc R U . .
C26 C 0.8151(9) 0.9475(11) 0.6003(10) 0.077(6) Uani 1 1 d D U . .
H26A H 0.8053 0.9287 0.6315 0.115 Uiso 1 1 calc R U . .
H26B H 0.8321 0.9942 0.6210 0.115 Uiso 1 1 calc R U . .
H26C H 0.8443 0.9171 0.6080 0.115 Uiso 1 1 calc R U . .
N6 N 0.3204(6) 0.2328(7) 0.0465(8) 0.072(4) Uani 1 1 d D U . .
H6 H 0.3389 0.2801 0.0639 0.086 Uiso 1 1 calc R U . .
C27 C 0.3669(8) 0.1837(11) 0.0663(11) 0.085(5) Uani 1 1 d D U . .
H27A H 0.3500 0.1361 0.0485 0.102 Uiso 1 1 calc R U . .
H27B H 0.4015 0.1829 0.1275 0.102 Uiso 1 1 calc R U . .
C28 C 0.3878(7) 0.2047(11) 0.0232(9) 0.059(4) Uani 1 1 d D U . .
H28A H 0.4174 0.1710 0.0365 0.088 Uiso 1 1 calc R U . .
H28B H 0.4061 0.2510 0.0425 0.088 Uiso 1 1 calc R U . .
H28C H 0.3536 0.2058 -0.0374 0.088 Uiso 1 1 calc R U . .
C29 C 0.2690(8) 0.2362(9) -0.0434(10) 0.079(6) Uani 1 1 d D U . .
H29A H 0.2839 0.2406 -0.0718 0.094 Uiso 1 1 calc R U . .
H29B H 0.2461 0.2790 -0.0557 0.094 Uiso 1 1 calc R U . .
C30 C 0.2277(9) 0.1763(8) -0.0798(13) 0.091(7) Uani 1 1 d D U . .
H30A H 0.1944 0.1837 -0.1399 0.137 Uiso 1 1 calc R U . .
H30B H 0.2122 0.1716 -0.0529 0.137 Uiso 1 1 calc R U . .
H30C H 0.2492 0.1337 -0.0707 0.137 Uiso 1 1 calc R U . .
C31 C 0.3076(8) 0.2164(10) 0.0987(9) 0.073(6) Uani 1 1 d D U . .
H31A H 0.2987 0.1661 0.0938 0.088 Uiso 1 1 calc R U . .
H31B H 0.2714 0.2422 0.0772 0.088 Uiso 1 1 calc R U . .
C32 C 0.3577(9) 0.2340(9) 0.1888(10) 0.080(6) Uani 1 1 d D U . .
H32A H 0.3463 0.2222 0.2200 0.119 Uiso 1 1 calc R U . .
H32B H 0.3664 0.2838 0.1944 0.119 Uiso 1 1 calc R U . .
H32C H 0.3934 0.2074 0.2112 0.119 Uiso 1 1 calc R U . .
C1A C 0.6644(7) 0.6315(7) 0.3224(7) 0.026(4) Uani 1 1 d . . . .
H1A H 0.6418 0.6094 0.3351 0.032 Uiso 1 1 calc R U A 1
C2A C 0.6481(6) 0.7102(8) 0.3060(7) 0.022(4) Uani 1 1 d . . . .
H2A H 0.6746 0.7334 0.3005 0.027 Uiso 1 1 calc R U B 1
C3A C 0.5831(6) 0.7218(7) 0.2239(8) 0.035(4) Uani 1 1 d . . . .
H3A1 H 0.5558 0.7032 0.2296 0.041 Uiso 1 1 calc R U . .
H3A2 H 0.5754 0.7723 0.2127 0.041 Uiso 1 1 calc R U . .
C4A C 0.5699(7) 0.6864(12) 0.1506(8) 0.051(6) Uani 1 1 d . . . .
H4A1 H 0.5962 0.7060 0.1434 0.061 Uiso 1 1 calc R U . .
H4A2 H 0.5279 0.6952 0.0987 0.061 Uiso 1 1 calc R U . .
C5A C 0.5805(7) 0.6078(8) 0.1657(8) 0.046(5) Uani 1 1 d . . . .
H5A1 H 0.5537 0.5877 0.1717 0.056 Uiso 1 1 calc R U . .
H5A2 H 0.5717 0.5851 0.1177 0.056 Uiso 1 1 calc R U . .
C6A C 0.6456(6) 0.5953(7) 0.2453(8) 0.035(4) Uani 1 1 d . . . .
H6A1 H 0.6716 0.6119 0.2363 0.042 Uiso 1 1 calc R U . .
H6A2 H 0.6522 0.5446 0.2561 0.042 Uiso 1 1 calc R U . .
C7A C 0.7652(6) 0.5995(7) 0.3944(8) 0.024(3) Uani 1 1 d . . . .
H7A H 0.7482 0.5793 0.3426 0.029 Uiso 1 1 calc R U C 1
C8A C 0.8586(7) 0.5994(7) 0.5475(9) 0.025(4) Uani 1 1 d . . . .
C9A C 0.9212(8) 0.5976(8) 0.6055(10) 0.036(5) Uani 1 1 d . U . .
C10A C 0.9546(8) 0.5974(9) 0.5836(12) 0.041(5) Uani 1 1 d . . . .
H10A H 0.9970 0.6000 0.6252 0.049 Uiso 1 1 calc R U . .
C11A C 0.9246(9) 0.5932(8) 0.4998(12) 0.041(5) Uani 1 1 d . . . .
H11A H 0.9466 0.5909 0.4836 0.049 Uiso 1 1 calc R U . .
C12A C 0.8629(8) 0.5922(7) 0.4397(10) 0.029(4) Uani 1 1 d . . . .
H12A H 0.8429 0.5887 0.3824 0.034 Uiso 1 1 calc R U . .
C13A C 0.8296(7) 0.5962(7) 0.4618(8) 0.025(4) Uani 1 1 d . . . .
C14A C 0.6277(7) 0.7818(7) 0.3726(8) 0.031(4) Uani 1 1 d . . . .
H14A H 0.5908 0.7874 0.3166 0.037 Uiso 1 1 calc R U D 1
C15A C 0.6870(6) 0.8241(8) 0.5205(8) 0.024(4) Uani 1 1 d . . . .
C16A C 0.6861(6) 0.8709(7) 0.5715(7) 0.024(3) Uani 1 1 d . . . .
C17A C 0.6407(8) 0.9164(8) 0.5376(10) 0.036(4) Uani 1 1 d . . . .
H17A H 0.6433 0.9490 0.5726 0.043 Uiso 1 1 calc R U . .
C18A C 0.5922(7) 0.9160(8) 0.4556(9) 0.042(4) Uani 1 1 d . . . .
H18A H 0.5610 0.9486 0.4328 0.051 Uiso 1 1 calc R U . .
C19A C 0.5875(7) 0.8688(8) 0.4046(10) 0.041(4) Uani 1 1 d . . . .
H19A H 0.5514 0.8665 0.3475 0.050 Uiso 1 1 calc R U . .
C20A C 0.6340(6) 0.8243(7) 0.4341(8) 0.024(3) Uani 1 1 d . . . .
C1B C 0.8532(6) 0.6815(8) 0.7320(8) 0.029(5) Uani 1 1 d . . . .
H1B H 0.8758 0.6436 0.7322 0.035 Uiso 1 1 calc R U E 1
C2B C 0.8741(6) 0.7493(7) 0.7239(7) 0.019(3) Uani 1 1 d . . . .
H2B H 0.8491 0.7871 0.7183 0.023 Uiso 1 1 calc R U F 1
C3B C 0.9399(6) 0.7656(8) 0.8030(7) 0.029(4) Uani 1 1 d . . . .
H3B1 H 0.9665 0.7323 0.8070 0.035 Uiso 1 1 calc R U . .
H3B2 H 0.9500 0.8130 0.7981 0.035 Uiso 1 1 calc R U . .
C4B C 0.9512(7) 0.7612(9) 0.8827(8) 0.042(5) Uani 1 1 d . . . .
H4B1 H 0.9266 0.7963 0.8809 0.051 Uiso 1 1 calc R U . .
H4B2 H 0.9939 0.7709 0.9321 0.051 Uiso 1 1 calc R U . .
C5B C 0.9347(6) 0.6870(11) 0.8897(7) 0.036(5) Uani 1 1 d . . . .
H5B1 H 0.9585 0.6517 0.8900 0.043 Uiso 1 1 calc R U . .
H5B2 H 0.9436 0.6825 0.9423 0.043 Uiso 1 1 calc R U . .
C6B C 0.8690(6) 0.6753(7) 0.8159(7) 0.036(5) Uani 1 1 d . . . .
H6B1 H 0.8456 0.7100 0.8170 0.043 Uiso 1 1 calc R U . .
H6B2 H 0.8577 0.6284 0.8200 0.043 Uiso 1 1 calc R U . .
C7B C 0.7509(6) 0.6668(6) 0.6625(8) 0.020(3) Uani 1 1 d . . . .
H7B H 0.7657 0.6661 0.7173 0.024 Uiso 1 1 calc R U G 1
C8B C 0.6583(6) 0.6406(7) 0.5116(8) 0.021(4) Uani 1 1 d . . . .
C9B C 0.5951(7) 0.6407(7) 0.4511(9) 0.033(4) Uani 1 1 d . . . .
C10B C 0.5615(7) 0.6665(8) 0.4672(11) 0.048(5) Uani 1 1 d . . . .
H10B H 0.5194 0.6715 0.4231 0.057 Uiso 1 1 calc R U . .
C11B C 0.5893(6) 0.6846(10) 0.5467(9) 0.043(5) Uani 1 1 d . . . .
H11B H 0.5662 0.6979 0.5592 0.051 Uiso 1 1 calc R U . .
C12B C 0.6506(6) 0.6840(9) 0.6090(9) 0.039(5) Uani 1 1 d . . . .
H12B H 0.6694 0.6980 0.6639 0.047 Uiso 1 1 calc R U . .
C13B C 0.6856(6) 0.6631(6) 0.5932(8) 0.022(3) Uani 1 1 d . . . .
C14B C 0.9033(6) 0.7682(7) 0.6492(8) 0.026(3) Uani 1 1 d . . . .
H14B H 0.9397 0.7819 0.7026 0.032 Uiso 1 1 calc R U H 1
C15B C 0.8459(6) 0.7670(7) 0.4924(9) 0.019(3) Uani 1 1 d . U . .
C16B C 0.8538(8) 0.7699(8) 0.4356(9) 0.028(4) Uani 1 1 d . . . .
C17B C 0.9076(8) 0.7761(8) 0.4589(10) 0.034(4) Uani 1 1 d . . . .
H17B H 0.9098 0.7750 0.4176 0.041 Uiso 1 1 calc R U . .
C18B C 0.9580(9) 0.7838(8) 0.5398(11) 0.043(5) Uani 1 1 d . . . .
H18B H 0.9955 0.7898 0.5558 0.051 Uiso 1 1 calc R U . .
C19B C 0.9542(10) 0.7830(9) 0.5996(12) 0.040(6) Uani 1 1 d . . . .
H19B H 0.9894 0.7903 0.6565 0.048 Uiso 1 1 calc R U . .
C20B C 0.9007(8) 0.7717(7) 0.5786(9) 0.022(4) Uani 1 1 d . . . .
C1C C 0.3593(6) 0.5026(8) 0.2095(9) 0.024(4) Uani 1 1 d . . . .
H1C H 0.3288 0.5255 0.2072 0.029 Uiso 1 1 calc R U . .
C2C C 0.3544(8) 0.4238(8) 0.2151(10) 0.025(4) Uani 1 1 d . . . .
H2C H 0.3817 0.3994 0.2119 0.030 Uiso 1 1 calc R U . .
C3C C 0.3750(6) 0.4080(8) 0.3011(8) 0.036(4) Uani 1 1 d . . . .
H3C1 H 0.3466 0.4298 0.3030 0.043 Uiso 1 1 calc R U . .
H3C2 H 0.3737 0.3571 0.3067 0.043 Uiso 1 1 calc R U . .
C4C C 0.4384(9) 0.4345(9) 0.3753(11) 0.042(6) Uani 1 1 d . . . .
H4C1 H 0.4500 0.4216 0.4286 0.051 Uiso 1 1 calc R U . .
H4C2 H 0.4674 0.4134 0.3741 0.051 Uiso 1 1 calc R U . .
C5C C 0.4384(9) 0.5137(9) 0.3683(10) 0.048(6) Uani 1 1 d . . . .
H5C1 H 0.4095 0.5347 0.3696 0.058 Uiso 1 1 calc R U . .
H5C2 H 0.4786 0.5324 0.4160 0.058 Uiso 1 1 calc R U . .
C6C C 0.4213(7) 0.5321(8) 0.2868(8) 0.038(4) Uani 1 1 d . . . .
H6C1 H 0.4520 0.5135 0.2877 0.045 Uiso 1 1 calc R U . .
H6C2 H 0.4207 0.5834 0.2818 0.045 Uiso 1 1 calc R U . .
C7C C 0.3745(6) 0.5574(8) 0.1257(9) 0.031(4) Uani 1 1 d . . . .
H7C H 0.4108 0.5727 0.1783 0.038 Uiso 1 1 calc R U . .
C8C C 0.3075(8) 0.5733(7) -0.0287(11) 0.026(4) Uani 1 1 d . . . .
C9C C 0.3010(7) 0.6007(8) -0.0940(9) 0.034(4) Uani 1 1 d . . . .
C10C C 0.3469(9) 0.6343(9) -0.0787(11) 0.056(5) Uani 1 1 d . . . .
H10C H 0.3412 0.6530 -0.1239 0.068 Uiso 1 1 calc R U . .
C11C C 0.3998(10) 0.6412(9) -0.0008(12) 0.068(6) Uani 1 1 d . . . .
H11C H 0.4316 0.6637 0.0085 0.081 Uiso 1 1 calc R U . .
C12C C 0.4090(8) 0.6169(9) 0.0651(10) 0.048(5) Uani 1 1 d . . . .
H12C H 0.4469 0.6227 0.1202 0.058 Uiso 1 1 calc R U . .
C13C C 0.3620(8) 0.5824(8) 0.0525(10) 0.031(4) Uani 1 1 d . . . .
C14C C 0.2614(7) 0.3722(7) 0.1536(8) 0.032(4) Uani 1 1 d . . . .
H14C H 0.2805 0.3626 0.2097 0.039 Uiso 1 1 calc R U . .
C15C C 0.1710(8) 0.3387(8) 0.0033(10) 0.023(4) Uani 1 1 d . . . .
C16C C 0.1109(8) 0.3205(8) -0.0524(9) 0.038(4) Uani 1 1 d . . . .
C17C C 0.0784(7) 0.3168(9) -0.0284(10) 0.051(5) Uani 1 1 d . . . .
H17C H 0.0366 0.3076 -0.0690 0.061 Uiso 1 1 calc R U . .
C18C C 0.1065(8) 0.3263(9) 0.0522(10) 0.055(5) Uani 1 1 d . . . .
H18C H 0.0851 0.3228 0.0692 0.065 Uiso 1 1 calc R U . .
C19C C 0.1664(7) 0.3411(8) 0.1092(10) 0.042(4) Uani 1 1 d . . . .
H19C H 0.1863 0.3461 0.1664 0.051 Uiso 1 1 calc R U . .
C20C C 0.1985(6) 0.3489(7) 0.0873(8) 0.028(4) Uani 1 1 d . . . .
C1D C 0.1330(8) 0.4562(10) -0.2117(10) 0.030(5) Uani 1 1 d . . . .
H1D H 0.1509 0.4964 -0.2173 0.036 Uiso 1 1 calc R U . .
C2D C 0.1681(7) 0.3916(8) -0.1986(9) 0.025(4) Uani 1 1 d . . . .
H2D H 0.1531 0.3514 -0.1882 0.030 Uiso 1 1 calc R U . .
C3D C 0.1570(7) 0.3744(9) -0.2766(8) 0.046(4) Uani 1 1 d . . . .
H3D1 H 0.1744 0.4116 -0.2859 0.055 Uiso 1 1 calc R U . .
H3D2 H 0.1775 0.3302 -0.2675 0.055 Uiso 1 1 calc R U . .
C4D C 0.0911(8) 0.3676(12) -0.3532(10) 0.067(7) Uani 1 1 d . . . .
H4D1 H 0.0853 0.3547 -0.4022 0.081 Uiso 1 1 calc R U . .
H4D2 H 0.0731 0.3309 -0.3445 0.081 Uiso 1 1 calc R U . .
C5D C 0.0621(8) 0.4358(15) -0.3680(11) 0.065(8) Uani 1 1 d . . . .
H5D1 H 0.0194 0.4338 -0.4204 0.078 Uiso 1 1 calc R U . .
H5D2 H 0.0816 0.4727 -0.3741 0.078 Uiso 1 1 calc R U . .
C6D C 0.0678(7) 0.4535(11) -0.2925(8) 0.053(5) Uani 1 1 d . . . .
H6D1 H 0.0486 0.4989 -0.3023 0.064 Uiso 1 1 calc R U . .
H6D2 H 0.0468 0.4176 -0.2880 0.064 Uiso 1 1 calc R U . .
C7D C 0.0985(6) 0.4834(7) -0.1436(8) 0.031(4) Uani 1 1 d . . . .
H7D H 0.0602 0.4854 -0.1989 0.037 Uiso 1 1 calc R U . .
C8D C 0.1536(8) 0.5114(8) 0.0091(11) 0.023(4) Uani 1 1 d . . . .
C9D C 0.1451(8) 0.5214(8) 0.0644(9) 0.034(4) Uani 1 1 d . . . .
C10D C 0.0897(7) 0.5182(8) 0.0400(10) 0.039(4) Uani 1 1 d . U . .
H10D H 0.0864 0.5233 0.0800 0.047 Uiso 1 1 calc R U . .
C11D C 0.0395(8) 0.5076(9) -0.0431(10) 0.044(5) Uani 1 1 d . . . .
H11D H 0.0010 0.5067 -0.0612 0.053 Uiso 1 1 calc R U . .
C12D C 0.0452(8) 0.4984(9) -0.0990(11) 0.040(5) Uani 1 1 d . . . .
H12D H 0.0102 0.4934 -0.1566 0.048 Uiso 1 1 calc R U . .
C13D C 0.1015(8) 0.4961(8) -0.0740(11) 0.028(4) Uani 1 1 d . . . .
C14D C 0.2721(6) 0.4038(7) -0.1237(8) 0.026(3) Uani 1 1 d . . . .
H14D H 0.2588 0.3975 -0.1773 0.032 Uiso 1 1 calc R U . .
C15D C 0.3639(8) 0.4002(7) 0.0282(11) 0.021(4) Uani 1 1 d . U . .
C16D C 0.4265(8) 0.4079(8) 0.0880(9) 0.026(4) Uani 1 1 d . . . .
C17D C 0.4590(7) 0.4316(8) 0.0693(11) 0.049(5) Uani 1 1 d . . . .
H17D H 0.5007 0.4403 0.1122 0.059 Uiso 1 1 calc R U . .
C18D C 0.4292(8) 0.4422(11) -0.0128(12) 0.067(6) Uani 1 1 d . . . .
H18D H 0.4512 0.4573 -0.0267 0.080 Uiso 1 1 calc R U . .
C19D C 0.3694(7) 0.4320(9) -0.0752(10) 0.050(5) Uani 1 1 d . . . .
H19D H 0.3502 0.4378 -0.1319 0.060 Uiso 1 1 calc R U . .
C20D C 0.3358(7) 0.4126(7) -0.0546(9) 0.027(4) Uani 1 1 d . . . .
Dy1 Dy 0.76141(2) 0.69638(5) 0.52018(3) 0.01733(16) Uani 1 1 d . . . .
Dy2 Dy 0.25154(6) 0.44798(5) 0.00431(9) 0.01870(17) Uani 1 1 d . . . .
N1A N 0.7285(5) 0.6273(6) 0.3984(6) 0.025(3) Uani 1 1 d . . I 1
N2A N 0.9560(7) 0.5990(8) 0.6949(8) 0.053(5) Uani 1 1 d . . J 1
N3A N 0.6637(5) 0.7384(6) 0.3822(6) 0.021(3) Uani 1 1 d . . K 1
N4A N 0.7376(6) 0.8719(6) 0.6611(7) 0.033(3) Uani 1 1 d . . L 1
N1B N 0.7902(5) 0.6709(5) 0.6568(6) 0.021(3) Uani 1 1 d . . M 1
N2B N 0.5639(6) 0.6147(8) 0.3686(8) 0.041(3) Uani 1 1 d . . N 1
N3B N 0.8612(5) 0.7484(6) 0.6449(6) 0.020(3) Uani 1 1 d . . O 1
N4B N 0.8006(6) 0.7642(6) 0.3456(7) 0.031(3) Uani 1 1 d . . P 1
N1C N 0.3419(5) 0.5169(6) 0.1272(6) 0.023(3) Uani 1 1 d . . . .
N2C N 0.2454(7) 0.5904(7) -0.1803(8) 0.041(4) Uani 1 1 d . . . .
N3C N 0.2927(5) 0.4040(6) 0.1430(6) 0.027(3) Uani 1 1 d . . . .
N4C N 0.0783(7) 0.3078(8) -0.1386(10) 0.057(5) Uani 1 1 d . . . .
N1D N 0.1440(5) 0.4699(6) -0.1346(6) 0.026(3) Uani 1 1 d . . . .
N2D N 0.1978(8) 0.5360(8) 0.1531(8) 0.050(4) Uani 1 1 d . . . .
N3D N 0.2314(5) 0.4035(5) -0.1207(6) 0.023(3) Uani 1 1 d . . . .
N4D N 0.4614(6) 0.3925(8) 0.1760(8) 0.045(4) Uani 1 1 d . . . .
O1A O 0.8282(4) 0.6083(4) 0.5697(5) 0.025(2) Uani 1 1 d . . Q 1
O2A O 1.0041(6) 0.6321(7) 0.7422(7) 0.084(5) Uani 1 1 d . . J 1
O3A O 0.9361(6) 0.5691(7) 0.7215(7) 0.066(4) Uani 1 1 d . . J 1
O4A O 0.7333(4) 0.7872(5) 0.5507(6) 0.027(2) Uani 1 1 d . . R 1
O5A O 0.7601(5) 0.8185(5) 0.7003(6) 0.046(3) Uani 1 1 d . . L 1
O6A O 0.7556(5) 0.9314(5) 0.6946(6) 0.046(3) Uani 1 1 d . . L 1
O1B O 0.6903(4) 0.6201(5) 0.4942(5) 0.021(2) Uani 1 1 d . . S 1
O2B O 0.5797(6) 0.5583(7) 0.3617(8) 0.062(4) Uani 1 1 d . . N 1
O3B O 0.5204(6) 0.6479(7) 0.3077(7) 0.066(4) Uani 1 1 d . . N 1
O4B O 0.7956(4) 0.7571(5) 0.4711(5) 0.027(2) Uani 1 1 d . . T 1
O5B O 0.7542(5) 0.7935(6) 0.3173(6) 0.056(3) Uani 1 1 d . . P 1
O6B O 0.8042(6) 0.7343(6) 0.3002(6) 0.064(4) Uani 1 1 d . . P 1
O1C O 0.2618(4) 0.5408(5) -0.0467(6) 0.025(2) Uani 1 1 d . . . .
O2C O 0.1974(6) 0.6057(6) -0.2028(6) 0.050(3) Uani 1 1 d . . . .
O3C O 0.2480(6) 0.5648(7) -0.2293(7) 0.070(4) Uani 1 1 d . . . .
O4C O 0.1997(4) 0.3499(5) -0.0203(6) 0.029(2) Uani 1 1 d . . . .
O5C O 0.1040(7) 0.2770(8) -0.1572(7) 0.077(5) Uani 1 1 d . . . .
O6C O 0.0260(6) 0.3272(8) -0.1919(8) 0.087(5) Uani 1 1 d . . . .
O1D O 0.2050(4) 0.5121(5) 0.0321(6) 0.027(3) Uani 1 1 d . . . .
O2D O 0.2005(7) 0.5065(7) 0.2044(7) 0.076(4) Uani 1 1 d . . . .
O3D O 0.2331(6) 0.5779(8) 0.1695(8) 0.076(5) Uani 1 1 d . . . .
O4D O 0.3335(4) 0.3836(5) 0.0490(5) 0.027(2) Uani 1 1 d . . . .
O5D O 0.5039(6) 0.4273(6) 0.2309(7) 0.078(5) Uani 1 1 d . . . .
O6D O 0.4459(5) 0.3394(7) 0.1912(6) 0.059(4) Uani 1 1 d . . . .

loop_
_atom_site_aniso_label
_atom_site_aniso_U_11
_atom_site_aniso_U_22
_atom_site_aniso_U_33
_atom_site_aniso_U_23
_atom_site_aniso_U_13
_atom_site_aniso_U_12
N5 0.094(8) 0.027(6) 0.087(7) -0.003(5) 0.086(6) -0.007(6)
C21 0.090(10) 0.038(9) 0.080(9) 0.000(7) 0.072(8) -0.004(8)
C22 0.078(13) 0.039(11) 0.072(12) 0.013(8) 0.052(11) 0.007(9)
C23 0.097(10) 0.032(8) 0.092(9) -0.007(7) 0.086(8) 0.003(7)
C24 0.120(16) 0.040(12) 0.108(15) 0.009(10) 0.102(13) 0.013(11)
C25 0.094(10) 0.038(7) 0.094(9) 0.004(7) 0.084(8) 0.005(8)
C26 0.116(16) 0.068(12) 0.076(12) -0.002(10) 0.078(12) 0.003(12)
N6 0.076(8) 0.057(7) 0.105(8) 0.017(7) 0.070(7) 0.011(6)
C27 0.081(10) 0.078(12) 0.113(10) 0.004(10) 0.073(8) 0.015(9)
C28 0.064(9) 0.056(11) 0.085(10) -0.019(12) 0.062(8) -0.011(12)
C29 0.106(12) 0.059(10) 0.091(11) -0.003(9) 0.075(10) 0.000(9)
C30 0.118(16) 0.036(13) 0.154(17) 0.004(10) 0.106(15) -0.014(10)
C31 0.092(11) 0.075(12) 0.073(9) 0.016(8) 0.064(8) 0.012(9)
C32 0.077(14) 0.063(12) 0.089(13) -0.015(10) 0.053(11) -0.011(10)
C1A 0.033(9) 0.027(9) 0.016(7) -0.001(6) 0.016(7) 0.004(7)
C2A 0.018(6) 0.033(14) 0.007(6) -0.001(6) 0.005(5) 0.005(7)
C3A 0.033(9) 0.038(10) 0.027(8) -0.005(6) 0.019(7) 0.004(7)
C4A 0.036(8) 0.074(16) 0.020(7) 0.001(10) 0.010(7) 0.023(11)
C5A 0.030(9) 0.053(11) 0.021(8) -0.017(7) 0.004(8) -0.001(8)
C6A 0.036(9) 0.039(9) 0.033(8) -0.012(7) 0.025(8) -0.001(7)
C7A 0.022(8) 0.029(8) 0.028(8) 0.010(6) 0.020(7) 0.008(6)
C8A 0.033(9) 0.005(8) 0.043(9) -0.002(6) 0.028(8) -0.005(7)
C9A 0.044(10) 0.014(7) 0.032(8) 0.004(6) 0.019(7) 0.009(7)
C10A 0.016(10) 0.046(11) 0.043(13) 0.003(9) 0.013(10) 0.009(8)
C11A 0.045(13) 0.033(11) 0.061(14) -0.002(9) 0.043(12) 0.004(9)
C12A 0.030(10) 0.025(10) 0.035(9) 0.000(7) 0.024(8) -0.002(8)
C13A 0.027(9) 0.016(8) 0.023(8) 0.004(6) 0.014(7) 0.008(7)
C14A 0.036(9) 0.029(9) 0.021(7) 0.003(6) 0.017(7) -0.011(7)
C15A 0.022(8) 0.030(9) 0.024(8) 0.003(6) 0.017(7) -0.006(7)
C16A 0.028(8) 0.028(8) 0.018(7) 0.002(6) 0.017(7) 0.004(6)
C17A 0.053(12) 0.026(9) 0.040(10) -0.008(7) 0.036(10) 0.001(8)
C18A 0.038(10) 0.039(9) 0.033(9) 0.007(7) 0.018(8) 0.028(8)
C19A 0.024(9) 0.056(11) 0.026(9) 0.000(8) 0.010(8) 0.006(8)
C20A 0.021(8) 0.025(8) 0.030(8) 0.003(6) 0.018(7) 0.004(6)
C1B 0.024(7) 0.048(14) 0.026(7) 0.001(7) 0.021(6) 0.009(7)
C2B 0.012(7) 0.028(9) 0.018(7) -0.001(6) 0.010(6) 0.003(6)
C3B 0.023(8) 0.045(9) 0.020(7) 0.004(6) 0.015(7) -0.001(7)
C4B 0.038(10) 0.056(11) 0.015(8) -0.009(7) 0.011(8) -0.018(8)
C5B 0.030(7) 0.050(14) 0.013(6) 0.003(8) 0.009(6) -0.008(9)
C6B 0.025(7) 0.064(14) 0.011(6) 0.008(6) 0.009(6) 0.002(7)
C7B 0.016(7) 0.021(7) 0.022(7) 0.005(5) 0.014(6) 0.004(5)
C8B 0.017(7) 0.021(8) 0.028(8) 0.002(6) 0.017(7) -0.008(6)
C9B 0.027(9) 0.028(8) 0.044(9) -0.008(7) 0.024(8) -0.007(7)
C10B 0.025(9) 0.050(11) 0.062(11) -0.013(8) 0.028(9) -0.004(7)
C11B 0.027(7) 0.052(14) 0.056(9) -0.023(9) 0.032(8) -0.016(9)
C12B 0.039(8) 0.050(14) 0.044(8) -0.027(8) 0.034(7) -0.020(8)
C13B 0.024(8) 0.017(7) 0.025(7) -0.003(5) 0.017(7) -0.007(6)
C14B 0.015(7) 0.043(9) 0.023(7) 0.001(6) 0.013(7) 0.003(7)
C15B 0.018(6) 0.016(6) 0.027(6) 0.002(5) 0.017(5) -0.004(5)
C16B 0.034(10) 0.033(10) 0.022(8) 0.007(7) 0.021(8) 0.005(8)
C17B 0.040(11) 0.038(10) 0.037(10) 0.005(7) 0.031(9) -0.006(8)
C18B 0.048(12) 0.045(11) 0.049(12) -0.002(9) 0.038(11) -0.008(9)
C19B 0.057(15) 0.029(10) 0.023(9) 0.001(7) 0.023(10) -0.003(9)
C20B 0.040(11) 0.012(8) 0.023(8) -0.004(6) 0.025(8) -0.004(8)
C1C 0.012(8) 0.036(10) 0.022(8) -0.002(6) 0.011(8) -0.001(7)
C2C 0.018(9) 0.027(10) 0.008(8) 0.006(6) 0.001(7) 0.004(7)
C3C 0.025(8) 0.050(10) 0.029(8) -0.003(7) 0.017(7) -0.008(7)
C4C 0.049(13) 0.041(12) 0.014(9) 0.006(7) 0.013(9) -0.001(9)
C5C 0.034(12) 0.061(13) 0.023(10) 0.008(9) 0.009(10) 0.005(10)
C6C 0.036(9) 0.038(9) 0.025(8) -0.008(6) 0.016(8) -0.005(7)
C7C 0.016(8) 0.043(10) 0.037(9) -0.015(7) 0.019(7) -0.009(7)
C8C 0.031(11) 0.009(8) 0.044(11) 0.004(7) 0.028(10) 0.007(7)
C9C 0.051(11) 0.033(9) 0.034(9) -0.007(7) 0.036(9) -0.018(8)
C10C 0.085(15) 0.057(12) 0.064(12) -0.010(9) 0.065(13) -0.019(11)
C11C 0.092(17) 0.070(14) 0.064(13) -0.027(11) 0.063(14) -0.052(12)
C12C 0.044(11) 0.045(11) 0.046(11) -0.014(8) 0.027(10) -0.020(9)
C13C 0.039(11) 0.024(10) 0.026(9) 0.002(7) 0.021(9) 0.010(8)
C14C 0.046(10) 0.036(9) 0.022(8) 0.009(6) 0.026(8) 0.009(7)
C15C 0.034(11) 0.009(9) 0.027(10) 0.006(7) 0.022(9) -0.001(8)
C16C 0.031(10) 0.033(10) 0.024(9) 0.001(7) 0.009(9) -0.004(9)
C17C 0.025(9) 0.072(13) 0.038(10) 0.001(9) 0.015(9) -0.012(9)
C18C 0.041(11) 0.075(13) 0.048(11) 0.000(9) 0.030(10) -0.018(10)
C19C 0.046(11) 0.048(11) 0.042(10) -0.001(7) 0.033(9) -0.010(8)
C20C 0.024(8) 0.028(9) 0.033(9) 0.013(6) 0.020(7) -0.002(7)
C1D 0.026(9) 0.041(12) 0.024(9) 0.005(8) 0.017(8) -0.014(9)
C2D 0.025(9) 0.028(9) 0.018(8) 0.005(6) 0.013(8) 0.005(7)
C3D 0.044(10) 0.068(12) 0.022(8) -0.001(7) 0.021(8) 0.002(9)
C4D 0.032(12) 0.13(2) 0.015(9) -0.014(10) 0.008(9) -0.012(12)
C5D 0.014(10) 0.15(3) 0.019(10) 0.013(14) 0.008(9) 0.015(14)
C6D 0.034(10) 0.106(15) 0.015(8) -0.005(9) 0.015(8) -0.001(10)
C7D 0.025(8) 0.039(9) 0.022(7) 0.010(6) 0.014(7) 0.004(7)
C8D 0.028(10) 0.008(9) 0.035(10) 0.005(7) 0.022(9) 0.007(7)
C9D 0.046(11) 0.028(9) 0.032(9) 0.002(7) 0.027(9) 0.005(8)
C10D 0.033(8) 0.058(9) 0.049(8) -0.004(7) 0.036(7) 0.003(7)
C11D 0.031(10) 0.079(14) 0.044(10) 0.006(9) 0.034(9) 0.004(9)
C12D 0.022(10) 0.056(12) 0.044(11) 0.002(8) 0.023(9) 0.006(9)
C13D 0.023(10) 0.030(9) 0.035(11) 0.011(8) 0.022(10) 0.007(8)
C14D 0.029(8) 0.032(9) 0.017(7) 0.004(6) 0.015(7) 0.006(7)
C15D 0.020(6) 0.015(6) 0.028(7) -0.006(5) 0.017(5) 0.002(5)
C16D 0.020(10) 0.023(9) 0.017(8) 0.004(6) 0.005(9) 0.006(8)
C17D 0.016(9) 0.046(12) 0.045(11) 0.011(9) 0.006(8) 0.002(8)
C18D 0.033(11) 0.109(17) 0.075(14) 0.030(12) 0.043(11) 0.004(11)
C19D 0.021(9) 0.082(14) 0.041(10) 0.022(9) 0.019(8) 0.014(9)
C20D 0.029(9) 0.028(8) 0.023(8) 0.009(7) 0.017(7) 0.009(7)
Dy1 0.0178(3) 0.0174(3) 0.0202(3) -0.0007(7) 0.0143(3) -0.0003(6)
Dy2 0.0184(3) 0.0206(3) 0.0220(4) 0.0018(2) 0.0157(3) 0.0010(2)
N1A 0.022(7) 0.033(7) 0.013(6) -0.007(5) 0.009(5) -0.004(5)
N2A 0.033(9) 0.057(11) 0.032(9) 0.009(7) 0.008(8) 0.035(8)
N3A 0.017(6) 0.022(7) 0.033(6) 0.002(5) 0.021(5) 0.006(5)
N4A 0.041(8) 0.043(9) 0.029(7) 0.001(6) 0.029(7) 0.011(7)
N1B 0.021(6) 0.026(7) 0.014(5) -0.005(4) 0.011(5) -0.007(4)
N2B 0.025(8) 0.061(10) 0.038(8) -0.012(7) 0.021(7) -0.018(7)
N3B 0.019(6) 0.033(7) 0.005(5) 0.000(4) 0.006(5) 0.001(5)
N4B 0.032(8) 0.033(8) 0.034(7) 0.001(6) 0.024(7) 0.005(6)
N1C 0.017(6) 0.033(7) 0.023(6) 0.005(5) 0.015(5) 0.000(5)
N2C 0.059(10) 0.050(9) 0.038(8) 0.009(6) 0.042(8) -0.002(8)
N3C 0.031(7) 0.023(7) 0.025(6) -0.009(5) 0.018(6) -0.004(5)
N4C 0.032(9) 0.068(12) 0.047(10) 0.006(8) 0.017(9) -0.025(8)
N1D 0.025(7) 0.037(8) 0.023(6) 0.005(5) 0.020(6) 0.000(6)
N2D 0.066(12) 0.055(10) 0.042(9) 0.000(7) 0.043(9) 0.016(9)
N3D 0.019(6) 0.024(7) 0.023(6) -0.001(5) 0.014(6) 0.001(5)
N4D 0.035(9) 0.054(10) 0.038(8) 0.006(7) 0.022(8) 0.018(7)
O1A 0.033(6) 0.018(5) 0.027(5) 0.002(4) 0.022(5) 0.009(4)
O2A 0.045(9) 0.089(10) 0.039(7) -0.016(7) -0.003(7) 0.001(8)
O3A 0.046(8) 0.085(10) 0.034(7) 0.020(6) 0.014(7) 0.038(7)
O4A 0.027(6) 0.025(6) 0.029(5) -0.001(4) 0.019(5) 0.007(5)
O5A 0.056(8) 0.040(7) 0.028(6) 0.006(5) 0.023(6) 0.017(6)
O6A 0.064(8) 0.029(7) 0.047(6) -0.017(5) 0.038(6) -0.013(5)
O1B 0.027(6) 0.017(5) 0.026(5) -0.004(4) 0.020(5) -0.003(4)
O2B 0.046(8) 0.082(11) 0.068(9) -0.053(8) 0.042(8) -0.031(8)
O3B 0.039(8) 0.101(10) 0.038(7) -0.003(7) 0.018(7) -0.017(7)
O4B 0.018(5) 0.043(6) 0.013(5) 0.003(4) 0.008(4) -0.002(5)
O5B 0.045(8) 0.084(9) 0.030(6) 0.004(6) 0.023(6) 0.008(7)
O6B 0.088(10) 0.072(8) 0.033(6) 0.004(5) 0.041(7) 0.031(7)
O1C 0.028(6) 0.021(6) 0.035(6) 0.004(4) 0.025(5) 0.003(4)
O2C 0.055(8) 0.059(8) 0.037(6) 0.004(5) 0.031(6) -0.002(6)
O3C 0.085(10) 0.097(10) 0.053(8) -0.010(7) 0.057(8) 0.003(8)
O4C 0.025(6) 0.035(6) 0.022(5) 0.001(4) 0.014(5) -0.012(5)
O5C 0.071(11) 0.108(12) 0.033(7) -0.030(7) 0.029(7) -0.053(9)
O6C 0.043(9) 0.118(12) 0.044(8) 0.011(8) 0.008(7) -0.024(8)
O1D 0.021(6) 0.033(6) 0.029(6) -0.003(4) 0.018(5) 0.008(5)
O2D 0.101(12) 0.083(10) 0.048(8) -0.005(7) 0.052(8) -0.007(8)
O3D 0.059(9) 0.125(13) 0.060(8) -0.044(8) 0.047(8) -0.039(9)
O4D 0.027(6) 0.030(6) 0.027(5) 0.006(4) 0.019(5) 0.017(4)
O5D 0.055(9) 0.078(10) 0.040(7) -0.024(6) 0.008(7) -0.015(7)
O6D 0.039(7) 0.097(11) 0.036(7) 0.022(7) 0.024(6) 0.026(7)

loop_
_atom_type_symbol
_atom_type_description
_atom_type_scat_dispersion_real
_atom_type_scat_dispersion_imag
_atom_type_scat_source
C C 0.0033 0.0016 'International Tables Vol C Tables 4.2.6.8 and 6.1.1.4'
H H 0.0000 0.0000 'International Tables Vol C Tables 4.2.6.8 and 6.1.1.4'
N N 0.0061 0.0033 'International Tables Vol C Tables 4.2.6.8 and 6.1.1.4'
O O 0.0106 0.0060 'International Tables Vol C Tables 4.2.6.8 and 6.1.1.4'
Dy Dy -0.1892 4.4098 'International Tables Vol C Tables 4.2.6.8 and 6.1.1.4'

loop_
_geom_angle_atom_site_label_1
_geom_angle_atom_site_label_2
_geom_angle_atom_site_label_3
_geom_angle
C25 N5 C23 111.3(11)
C25 N5 C21 110.7(11)
C23 N5 C21 113.6(10)
C25 N5 H5 106.9
C23 N5 H5 106.9
C21 N5 H5 106.9
N5 C21 C22 114.6(11)
N5 C21 H21A 108.6
C22 C21 H21A 108.6
N5 C21 H21B 108.6
C22 C21 H21B 108.6
H21A C21 H21B 107.6
C21 C22 H22A 109.5
C21 C22 H22B 109.5
H22A C22 H22B 109.5
C21 C22 H22C 109.5
H22A C22 H22C 109.5
H22B C22 H22C 109.5
N5 C23 C24 115.8(12)
N5 C23 H23A 108.3
C24 C23 H23A 108.3
N5 C23 H23B 108.3
C24 C23 H23B 108.3
H23A C23 H23B 107.4
C23 C24 H24A 109.5
C23 C24 H24B 109.5
H24A C24 H24B 109.5
C23 C24 H24C 109.5
H24A C24 H24C 109.5
H24B C24 H24C 109.5
N5 C25 C26 110.9(14)
N5 C25 H25A 109.5
C26 C25 H25A 109.5
N5 C25 H25B 109.5
C26 C25 H25B 109.5
H25A C25 H25B 108.1
C25 C26 H26A 109.5
C25 C26 H26B 109.5
H26A C26 H26B 109.5
C25 C26 H26C 109.5
H26A C26 H26C 109.5
H26B C26 H26C 109.5
C29 N6 C31 116.4(12)
C29 N6 C27 110.8(12)
C31 N6 C27 109.9(11)
C29 N6 H6 106.3
C31 N6 H6 106.3
C27 N6 H6 106.3
N6 C27 C28 111.8(14)
N6 C27 H27A 109.3
C28 C27 H27A 109.3
N6 C27 H27B 109.3
C28 C27 H27B 109.3
H27A C27 H27B 107.9
C27 C28 H28A 109.5
C27 C28 H28B 109.5
H28A C28 H28B 109.5
C27 C28 H28C 109.5
H28A C28 H28C 109.5
H28B C28 H28C 109.5
N6 C29 C30 115.4(15)
N6 C29 H29A 108.4
C30 C29 H29A 108.4
N6 C29 H29B 108.4
C30 C29 H29B 108.4
H29A C29 H29B 107.5
C29 C30 H30A 109.5
C29 C30 H30B 109.5
H30A C30 H30B 109.5
C29 C30 H30C 109.5
H30A C30 H30C 109.5
H30B C30 H30C 109.5
N6 C31 C32 113.5(15)
N6 C31 H31A 108.9
C32 C31 H31A 108.9
N6 C31 H31B 108.9
C32 C31 H31B 108.9
H31A C31 H31B 107.7
C31 C32 H32A 109.5
C31 C32 H32B 109.5
H32A C32 H32B 109.5
C31 C32 H32C 109.5
H32A C32 H32C 109.5
H32B C32 H32C 109.5
N1A C1A C6A 115.5(12)
N1A C1A C2A 106.5(11)
C6A C1A C2A 111.6(11)
N1A C1A H1A 107.6
C6A C1A H1A 107.6
C2A C1A H1A 107.6
N3A C2A C3A 115.3(12)
N3A C2A C1A 106.8(10)
C3A C2A C1A 111.5(12)
N3A C2A H2A 107.7
C3A C2A H2A 107.7
C1A C2A H2A 107.7
C4A C3A C2A 111.7(12)
C4A C3A H3A1 109.3
C2A C3A H3A1 109.3
C4A C3A H3A2 109.3
C2A C3A H3A2 109.3
H3A1 C3A H3A2 108.0
C3A C4A C5A 110.4(13)
C3A C4A H4A1 109.6
C5A C4A H4A1 109.6
C3A C4A H4A2 109.6
C5A C4A H4A2 109.6
H4A1 C4A H4A2 108.1
C6A C5A C4A 108.7(12)
C6A C5A H5A1 110.0
C4A C5A H5A1 110.0
C6A C5A H5A2 110.0
C4A C5A H5A2 110.0
H5A1 C5A H5A2 108.3
C5A C6A C1A 113.9(12)
C5A C6A H6A1 108.8
C1A C6A H6A1 108.8
C5A C6A H6A2 108.8
C1A C6A H6A2 108.8
H6A1 C6A H6A2 107.7
N1A C7A C13A 125.9(13)
N1A C7A H7A 117.0
C13A C7A H7A 117.0
O1A C8A C9A 122.6(14)
O1A C8A C13A 121.7(13)
C9A C8A C13A 115.6(15)
C10A C9A C8A 123.9(16)
C10A C9A N2A 115.1(17)
C8A C9A N2A 120.9(17)
C11A C10A C9A 118.4(17)
C11A C10A H10A 120.8
C9A C10A H10A 120.8
C12A C11A C10A 120.4(18)
C12A C11A H11A 119.8
C10A C11A H11A 119.8
C11A C12A C13A 120.9(16)
C11A C12A H12A 119.6
C13A C12A H12A 119.6
C12A C13A C8A 120.7(14)
C12A C13A C7A 117.1(13)
C8A C13A C7A 122.2(14)
N3A C14A C20A 130.6(13)
N3A C14A H14A 114.7
C20A C14A H14A 114.7
O4A C15A C20A 122.8(14)
O4A C15A C16A 122.4(12)
C20A C15A C16A 114.7(13)
C17A C16A C15A 122.0(12)
C17A C16A N4A 119.5(12)
C15A C16A N4A 118.4(12)
C18A C17A C16A 121.0(14)
C18A C17A H17A 119.5
C16A C17A H17A 119.5
C17A C18A C19A 120.1(14)
C17A C18A H18A 119.9
C19A C18A H18A 119.9
C18A C19A C20A 121.7(14)
C18A C19A H19A 119.1
C20A C19A H19A 119.1
C19A C20A C15A 120.0(14)
C19A C20A C14A 117.7(13)
C15A C20A C14A 122.3(13)
N1B C1B C2B 109.0(11)
N1B C1B C6B 115.3(12)
C2B C1B C6B 112.8(12)
N1B C1B H1B 106.4
C2B C1B H1B 106.4
C6B C1B H1B 106.4
N3B C2B C1B 109.0(11)
N3B C2B C3B 114.7(12)
C1B C2B C3B 112.0(11)
N3B C2B H2B 106.9
C1B C2B H2B 106.9
C3B C2B H2B 106.9
C4B C3B C2B 112.1(12)
C4B C3B H3B1 109.2
C2B C3B H3B1 109.2
C4B C3B H3B2 109.2
C2B C3B H3B2 109.2
H3B1 C3B H3B2 107.9
C3B C4B C5B 109.0(12)
C3B C4B H4B1 109.9
C5B C4B H4B1 109.9
C3B C4B H4B2 109.9
C5B C4B H4B2 109.9
H4B1 C4B H4B2 108.3
C6B C5B C4B 108.4(13)
C6B C5B H5B1 110.0
C4B C5B H5B1 110.0
C6B C5B H5B2 110.0
C4B C5B H5B2 110.0
H5B1 C5B H5B2 108.4
C5B C6B C1B 111.6(12)
C5B C6B H6B1 109.3
C1B C6B H6B1 109.3
C5B C6B H6B2 109.3
C1B C6B H6B2 109.3
H6B1 C6B H6B2 108.0
N1B C7B C13B 126.9(12)
N1B C7B H7B 116.5
C13B C7B H7B 116.5
O1B C8B C9B 122.3(13)
O1B C8B C13B 122.0(12)
C9B C8B C13B 115.7(15)
C10B C9B C8B 122.6(14)
C10B C9B N2B 118.1(14)
C8B C9B N2B 119.3(15)
C11B C10B C9B 119.4(15)
C11B C10B H10B 120.3
C9B C10B H10B 120.3
C10B C11B C12B 120.5(16)
C10B C11B H11B 119.8
C12B C11B H11B 119.8
C11B C12B C13B 121.1(14)
C11B C12B H12B 119.5
C13B C12B H12B 119.5
C12B C13B C8B 120.3(13)
C12B C13B C7B 117.5(12)
C8B C13B C7B 122.1(13)
N3B C14B C20B 126.5(13)
N3B C14B H14B 116.7
C20B C14B H14B 116.7
O4B C15B C16B 124.4(14)
O4B C15B C20B 121.5(14)
C16B C15B C20B 114.0(14)
C17B C16B C15B 124.2(15)
C17B C16B N4B 117.5(15)
C15B C16B N4B 118.4(15)
C18B C17B C16B 120.7(17)
C18B C17B H17B 119.7
C16B C17B H17B 119.7
C17B C18B C19B 119(2)
C17B C18B H18B 120.6
C19B C18B H18B 120.6
C20B C19B C18B 121.9(18)
C20B C19B H19B 119.1
C18B C19B H19B 119.1
C19B C20B C15B 120.1(14)
C19B C20B C14B 116.6(15)
C15B C20B C14B 123.2(15)
N1C C1C C2C 107.5(12)
N1C C1C C6C 114.1(12)
C2C C1C C6C 112.8(13)
N1C C1C H1C 107.4
C2C C1C H1C 107.4
C6C C1C H1C 107.4
N3C C2C C1C 107.2(12)
N3C C2C C3C 114.6(14)
C1C C2C C3C 108.0(13)
N3C C2C H2C 108.9
C1C C2C H2C 108.9
C3C C2C H2C 108.9
C4C C3C C2C 113.1(13)
C4C C3C H3C1 109.0
C2C C3C H3C1 109.0
C4C C3C H3C2 109.0
C2C C3C H3C2 109.0
H3C1 C3C H3C2 107.8
C5C C4C C3C 108.1(15)
C5C C4C H4C1 110.1
C3C C4C H4C1 110.1
C5C C4C H4C2 110.1
C3C C4C H4C2 110.1
H4C1 C4C H4C2 108.4
C6C C5C C4C 109.0(15)
C6C C5C H5C1 109.9
C4C C5C H5C1 109.9
C6C C5C H5C2 109.9
C4C C5C H5C2 109.9
H5C1 C5C H5C2 108.3
C5C C6C C1C 112.5(14)
C5C C6C H6C1 109.1
C1C C6C H6C1 109.1
C5C C6C H6C2 109.1
C1C C6C H6C2 109.1
H6C1 C6C H6C2 107.8
N1C C7C C13C 127.2(14)
N1C C7C H7C 116.4
C13C C7C H7C 116.4
O1C C8C C13C 122.9(16)
O1C C8C C9C 119.0(15)
C13C C8C C9C 118.1(16)
C10C C9C C8C 121.2(15)
C10C C9C N2C 118.6(13)
C8C C9C N2C 120.1(14)
C11C C10C C9C 120.7(16)
C11C C10C H10C 119.6
C9C C10C H10C 119.6
C10C C11C C12C 121.2(18)
C10C C11C H11C 119.4
C12C C11C H11C 119.4
C11C C12C C13C 120.3(16)
C11C C12C H12C 119.9
C13C C12C H12C 119.9
C8C C13C C12C 118.5(16)
C8C C13C C7C 123.7(17)
C12C C13C C7C 117.8(15)
N3C C14C C20C 126.6(12)
N3C C14C H14C 116.7
C20C C14C H14C 116.7
O4C C15C C16C 122.6(16)
O4C C15C C20C 121.6(15)
C16C C15C C20C 115.7(16)
C15C C16C C17C 122.2(15)
C15C C16C N4C 121.1(18)
C17C C16C N4C 116.6(16)
C18C C17C C16C 119.9(15)
C18C C17C H17C 120.0
C16C C17C H17C 120.0
C17C C18C C19C 119.0(17)
C17C C18C H18C 120.5
C19C C18C H18C 120.5
C20C C19C C18C 122.6(15)
C20C C19C H19C 118.7
C18C C19C H19C 118.7
C19C C20C C15C 120.4(14)
C19C C20C C14C 117.0(13)
C15C C20C C14C 122.5(14)
N1D C1D C6D 115.2(14)
N1D C1D C2D 109.8(13)
C6D C1D C2D 112.7(15)
N1D C1D H1D 106.2
C6D C1D H1D 106.2
C2D C1D H1D 106.2
N3D C2D C3D 115.9(13)
N3D C2D C1D 106.7(12)
C3D C2D C1D 111.7(12)
N3D C2D H2D 107.4
C3D C2D H2D 107.4
C1D C2D H2D 107.4
C4D C3D C2D 111.7(15)
C4D C3D H3D1 109.3
C2D C3D H3D1 109.3
C4D C3D H3D2 109.3
C2D C3D H3D2 109.3
H3D1 C3D H3D2 107.9
C5D C4D C3D 108.1(16)
C5D C4D H4D1 110.1
C3D C4D H4D1 110.1
C5D C4D H4D2 110.1
C3D C4D H4D2 110.1
H4D1 C4D H4D2 108.4
C4D C5D C6D 109.7(17)
C4D C5D H5D1 109.7
C6D C5D H5D1 109.7
C4D C5D H5D2 109.7
C6D C5D H5D2 109.7
H5D1 C5D H5D2 108.2
C1D C6D C5D 110.2(15)
C1D C6D H6D1 109.6
C5D C6D H6D1 109.6
C1D C6D H6D2 109.6
C5D C6D H6D2 109.6
H6D1 C6D H6D2 108.1
N1D C7D C13D 124.7(13)
N1D C7D H7D 117.6
C13D C7D H7D 117.6
O1D C8D C13D 121.0(16)
O1D C8D C9D 123.5(16)
C13D C8D C9D 115.3(16)
C10D C9D C8D 123.6(15)
C10D C9D N2D 117.8(15)
C8D C9D N2D 118.6(16)
C11D C10D C9D 118.9(15)
C11D C10D H10D 120.5
C9D C10D H10D 120.5
C12D C11D C10D 119.7(17)
C12D C11D H11D 120.1
C10D C11D H11D 120.1
C11D C12D C13D 121.8(17)
C11D C12D H12D 119.1
C13D C12D H12D 119.1
C8D C13D C12D 120.2(17)
C8D C13D C7D 125.8(16)
C12D C13D C7D 113.7(16)
N3D C14D C20D 127.4(13)
N3D C14D H14D 116.3
C20D C14D H14D 116.3
O4D C15D C20D 122.1(15)
O4D C15D C16D 122.2(15)
C20D C15D C16D 115.8(15)
C17D C16D C15D 123.5(15)
C17D C16D N4D 115.4(16)
C15D C16D N4D 121.1(17)
C18D C17D C16D 118.0(15)
C18D C17D H17D 121.0
C16D C17D H17D 121.0
C19D C18D C17D 122.3(17)
C19D C18D H18D 118.8
C17D C18D H18D 118.8
C18D C19D C20D 119.2(15)
C18D C19D H19D 120.4
C20D C19D H19D 120.4
C15D C20D C19D 121.0(14)
C15D C20D C14D 122.3(15)
C19D C20D C14D 116.7(13)
O4A Dy1 O4B 97.7(4)
O4A Dy1 O1A 147.0(3)
O4B Dy1 O1A 93.2(3)
O4A Dy1 O1B 94.6(4)
O4B Dy1 O1B 149.0(3)
O1A Dy1 O1B 91.9(3)
O4A Dy1 N1A 140.9(4)
O4B Dy1 N1A 75.4(3)
O1A Dy1 N1A 72.0(3)
O1B Dy1 N1A 77.1(4)
O4A Dy1 N1B 72.1(3)
O4B Dy1 N1B 139.5(3)
O1A Dy1 N1B 79.4(3)
O1B Dy1 N1B 71.5(3)
N1A Dy1 N1B 136.4(3)
O4A Dy1 N3A 74.1(3)
O4B Dy1 N3A 79.7(3)
O1A Dy1 N3A 138.7(3)
O1B Dy1 N3A 76.4(3)
N1A Dy1 N3A 66.9(4)
N1B Dy1 N3A 130.6(4)
O4A Dy1 N3B 78.2(4)
O4B Dy1 N3B 72.6(3)
O1A Dy1 N3B 75.5(3)
O1B Dy1 N3B 138.1(3)
N1A Dy1 N3B 132.4(4)
N1B Dy1 N3B 66.9(3)
N3A Dy1 N3B 137.4(3)
O1C Dy2 O1D 91.6(4)
O1C Dy2 O4C 148.6(3)
O1D Dy2 O4C 93.0(4)
O1C Dy2 O4D 99.0(4)
O1D Dy2 O4D 150.7(3)
O4C Dy2 O4D 92.0(4)
O1C Dy2 N3D 75.1(3)
O1D Dy2 N3D 138.4(3)
O4C Dy2 N3D 81.0(4)
O4D Dy2 N3D 70.8(3)
O1C Dy2 N3C 138.3(3)
O1D Dy2 N3C 75.4(4)
O4C Dy2 N3C 72.7(3)
O4D Dy2 N3C 78.6(4)
N3D Dy2 N3C 138.7(3)
O1C Dy2 N1C 72.1(3)
O1D Dy2 N1C 82.0(4)
O4C Dy2 N1C 139.4(3)
O4D Dy2 N1C 75.6(3)
N3D Dy2 N1C 127.8(4)
N3C Dy2 N1C 67.0(4)
O1C Dy2 N1D 77.3(4)
O1D Dy2 N1D 72.3(3)
O4C Dy2 N1D 74.6(3)
O4D Dy2 N1D 136.6(3)
N3D Dy2 N1D 66.4(4)
N3C Dy2 N1D 132.0(4)
N1C Dy2 N1D 139.1(3)
C7A N1A C1A 119.5(11)
C7A N1A Dy1 123.6(9)
C1A N1A Dy1 115.7(8)
O3A N2A O2A 121.7(16)
O3A N2A C9A 118.7(17)
O2A N2A C9A 119.5(19)
C14A N3A C2A 118.1(11)
C14A N3A Dy1 126.1(9)
C2A N3A Dy1 115.8(8)
O5A N4A O6A 123.0(12)
O5A N4A C16A 121.1(12)
O6A N4A C16A 115.9(11)
C7B N1B C1B 120.0(11)
C7B N1B Dy1 122.0(8)
C1B N1B Dy1 115.7(8)
O2B N2B O3B 122.8(14)
O2B N2B C9B 118.4(14)
O3B N2B C9B 118.6(15)
C14B N3B C2B 116.9(11)
C14B N3B Dy1 127.4(8)
C2B N3B Dy1 115.4(8)
O6B N4B O5B 121.3(13)
O6B N4B C16B 119.7(14)
O5B N4B C16B 118.9(13)
C7C N1C C1C 119.4(11)
C7C N1C Dy2 126.2(9)
C1C N1C Dy2 114.3(8)
O2C N2C O3C 121.2(14)
O2C N2C C9C 120.5(13)
O3C N2C C9C 118.3(16)
C14C N3C C2C 120.1(12)
C14C N3C Dy2 123.9(9)
C2C N3C Dy2 115.7(10)
O6C N4C O5C 122.1(18)
O6C N4C C16C 119.2(19)
O5C N4C C16C 118.7(16)
C7D N1D C1D 118.1(12)
C7D N1D Dy2 126.1(9)
C1D N1D Dy2 115.3(10)
O3D N2D O2D 124.3(16)
O3D N2D C9D 118.6(15)
O2D N2D C9D 117.0(17)
C14D N3D C2D 119.4(12)
C14D N3D Dy2 121.6(9)
C2D N3D Dy2 117.6(9)
O5D N4D O6D 122.1(14)
O5D N4D C16D 121.7(16)
O6D N4D C16D 116.2(14)
C8A O1A Dy1 123.2(8)
C15A O4A Dy1 141.6(9)
C8B O1B Dy1 119.1(8)
C15B O4B Dy1 137.0(9)
C8C O1C Dy2 135.0(9)
C15C O4C Dy2 126.1(9)
C8D O1D Dy2 135.8(10)
C15D O4D Dy2 122.3(9)

loop_
_geom_bond_atom_site_label_1
_geom_bond_atom_site_label_2
_geom_bond_distance
N5 C25 1.481(16)
N5 C23 1.481(14)
N5 C21 1.488(14)
N5 H5 1.0000
C21 C22 1.496(16)
C21 H21A 0.9900
C21 H21B 0.9900
C22 H22A 0.9800
C22 H22B 0.9800
C22 H22C 0.9800
C23 C24 1.505(17)
C23 H23A 0.9900
C23 H23B 0.9900
C24 H24A 0.9800
C24 H24B 0.9800
C24 H24C 0.9800
C25 C26 1.532(19)
C25 H25A 0.9900
C25 H25B 0.9900
C26 H26A 0.9800
C26 H26B 0.9800
C26 H26C 0.9800
N6 C29 1.458(15)
N6 C31 1.471(15)
N6 C27 1.502(15)
N6 H6 1.0000
C27 C28 1.510(18)
C27 H27A 0.9900
C27 H27B 0.9900
C28 H28A 0.9800
C28 H28B 0.9800
C28 H28C 0.9800
C29 C30 1.478(18)
C29 H29A 0.9900
C29 H29B 0.9900
C30 H30A 0.9800
C30 H30B 0.9800
C30 H30C 0.9800
C31 C32 1.493(17)
C31 H31A 0.9900
C31 H31B 0.9900
C32 H32A 0.9800
C32 H32B 0.9800
C32 H32C 0.9800
C1A N1A 1.473(17)
C1A C6A 1.527(17)
C1A C2A 1.56(2)
C1A H1A 1.0000
C2A N3A 1.489(16)
C2A C3A 1.536(17)
C2A H2A 1.0000
C3A C4A 1.521(19)
C3A H3A1 0.9900
C3A H3A2 0.9900
C4A C5A 1.53(3)
C4A H4A1 0.9900
C4A H4A2 0.9900
C5A C6A 1.524(19)
C5A H5A1 0.9900
C5A H5A2 0.9900
C6A H6A1 0.9900
C6A H6A2 0.9900
C7A N1A 1.295(17)
C7A C13A 1.447(19)
C7A H7A 0.9500
C8A O1A 1.320(17)
C8A C9A 1.40(2)
C8A C13A 1.43(2)
C9A C10A 1.39(3)
C9A N2A 1.46(2)
C10A C11A 1.38(2)
C10A H10A 0.9500
C11A C12A 1.38(2)
C11A H11A 0.9500
C12A C13A 1.39(2)
C12A H12A 0.9500
C14A N3A 1.278(18)
C14A C20A 1.468(19)
C14A H14A 0.9500
C15A O4A 1.289(17)
C15A C20A 1.422(18)
C15A C16A 1.448(19)
C16A C17A 1.35(2)
C16A N4A 1.454(16)
C17A C18A 1.34(2)
C17A H17A 0.9500
C18A C19A 1.37(2)
C18A H18A 0.9500
C19A C20A 1.38(2)
C19A H19A 0.9500
C1B N1B 1.462(16)
C1B C2B 1.514(19)
C1B C6B 1.551(16)
C1B H1B 1.0000
C2B N3B 1.484(16)
C2B C3B 1.547(17)
C2B H2B 1.0000
C3B C4B 1.529(18)
C3B H3B1 0.9900
C3B H3B2 0.9900
C4B C5B 1.56(2)
C4B H4B1 0.9900
C4B H4B2 0.9900
C5B C6B 1.506(18)
C5B H5B1 0.9900
C5B H5B2 0.9900
C6B H6B1 0.9900
C6B H6B2 0.9900
C7B N1B 1.289(17)
C7B C13B 1.469(17)
C7B H7B 0.9500
C8B O1B 1.326(18)
C8B C9B 1.41(2)
C8B C13B 1.426(18)
C9B C10B 1.38(2)
C9B N2B 1.437(19)
C10B C11B 1.36(2)
C10B H10B 0.9500
C11B C12B 1.373(19)
C11B H11B 0.9500
C12B C13B 1.389(19)
C12B H12B 0.9500
C14B N3B 1.281(17)
C14B C20B 1.491(19)
C14B H14B 0.9500
C15B O4B 1.279(17)
C15B C16B 1.42(2)
C15B C20B 1.44(2)
C16B C17B 1.35(2)
C16B N4B 1.472(19)
C17B C18B 1.35(2)
C17B H17B 0.9500
C18B C19B 1.39(2)
C18B H18B 0.9500
C19B C20B 1.38(3)
C19B H19B 0.9500
C1C N1C 1.512(19)
C1C C2C 1.54(2)
C1C C6C 1.549(19)
C1C H1C 1.0000
C2C N3C 1.460(19)
C2C C3C 1.55(2)
C2C H2C 1.0000
C3C C4C 1.54(2)
C3C H3C1 0.9900
C3C H3C2 0.9900
C4C C5C 1.53(2)
C4C H4C1 0.9900
C4C H4C2 0.9900
C5C C6C 1.52(2)
C5C H5C1 0.9900
C5C H5C2 0.9900
C6C H6C1 0.9900
C6C H6C2 0.9900
C7C N1C 1.282(17)
C7C C13C 1.45(2)
C7C H7C 0.9500
C8C O1C 1.320(19)
C8C C13C 1.39(2)
C8C C9C 1.40(2)
C9C C10C 1.36(2)
C9C N2C 1.454(19)
C10C C11C 1.33(2)
C10C H10C 0.9500
C11C C12C 1.35(2)
C11C H11C 0.9500
C12C C13C 1.43(2)
C12C H12C 0.9500
C14C N3C 1.281(18)
C14C C20C 1.48(2)
C14C H14C 0.9500
C15C O4C 1.304(19)
C15C C16C 1.39(2)
C15C C20C 1.42(2)
C16C C17C 1.40(2)
C16C N4C 1.43(2)
C17C C18C 1.35(2)
C17C H17C 0.9500
C18C C19C 1.37(2)
C18C H18C 0.9500
C19C C20C 1.36(2)
C19C H19C 0.9500
C1D N1D 1.500(19)
C1D C6D 1.51(2)
C1D C2D 1.53(2)
C1D H1D 1.0000
C2D N3D 1.484(18)
C2D C3D 1.53(2)
C2D H2D 1.0000
C3D C4D 1.51(2)
C3D H3D1 0.9900
C3D H3D2 0.9900
C4D C5D 1.49(3)
C4D H4D1 0.9900
C4D H4D2 0.9900
C5D C6D 1.58(2)
C5D H5D1 0.9900
C5D H5D2 0.9900
C6D H6D1 0.9900
C6D H6D2 0.9900
C7D N1D 1.293(18)
C7D C13D 1.48(2)
C7D H7D 0.9500
C8D O1D 1.281(19)
C8D C13D 1.41(2)
C8D C9D 1.41(2)
C9D C10D 1.39(2)
C9D N2D 1.48(2)
C10D C11D 1.38(2)
C10D H10D 0.9500
C11D C12D 1.36(2)
C11D H11D 0.9500
C12D C13D 1.41(2)
C12D H12D 0.9500
C14D N3D 1.289(18)
C14D C20D 1.446(19)
C14D H14D 0.9500
C15D O4D 1.323(18)
C15D C20D 1.40(2)
C15D C16D 1.41(2)
C16D C17D 1.38(2)
C16D N4D 1.459(19)
C17D C18D 1.36(2)
C17D H17D 0.9500
C18D C19D 1.36(2)
C18D H18D 0.9500
C19D C20D 1.42(2)
C19D H19D 0.9500
Dy1 O4A 2.238(9)
Dy1 O4B 2.265(10)
Dy1 O1A 2.278(9)
Dy1 O1B 2.347(10)
Dy1 N1A 2.493(10)
Dy1 N1B 2.521(10)
Dy1 N3A 2.528(10)
Dy1 N3B 2.529(10)
Dy2 O1C 2.236(9)
Dy2 O1D 2.254(10)
Dy2 O4C 2.277(9)
Dy2 O4D 2.327(9)
Dy2 N3D 2.506(11)
Dy2 N3C 2.508(11)
Dy2 N1C 2.546(11)
Dy2 N1D 2.568(11)
N2A O3A 1.23(2)
N2A O2A 1.25(2)
N4A O5A 1.206(14)
N4A O6A 1.263(13)
N2B O2B 1.238(17)
N2B O3B 1.239(17)
N4B O6B 1.214(15)
N4B O5B 1.229(16)
N2C O2C 1.224(17)
N2C O3C 1.228(16)
N4C O6C 1.229(19)
N4C O5C 1.25(2)
N2D O3D 1.188(19)
N2D O2D 1.207(18)
N4D O5D 1.203(16)
N4D O6D 1.260(17)
